data_7122650
loop_
_publ_author_name
'Enachi, Andreea'
'Baabe, Dirk'
'Zaretzke, Marc-Kevin'
'Schweyen, Peter'
'Freytag, Matthias'
'Raeder, Jan'
'Walter, Marc D.'

_publ_section_title
;
 [(NHC)CoR<sub>2</sub>]: pre-catalysts for homogeneous olefin and alkyne
 hydrogenation.
;
_journal_issue 98
_journal_name_full 'Chemical communications (Cambridge, England)'
_journal_page_first 13798
_journal_page_last 13801
_journal_paper_doi 10.1039/c8cc08891h
_journal_volume 54
_journal_year 2018
_chemical_formula_sum 'C20 H38 Co N2 O2 Si'
_chemical_formula_weight 425.54
_space_group_IT_number 14
_space_group_name_Hall '-P 2ybc'
_space_group_name_H-M_alt 'P 1 21/c 1'
_symmetry_cell_setting monoclinic
_symmetry_space_group_name_Hall '-P 2ybc'
_symmetry_space_group_name_H-M 'P 1 21/c 1'
_atom_sites_solution_hydrogens geom
_atom_sites_solution_primary direct
_atom_sites_solution_secondary difmap
_audit_creation_method SHELXL-97
_audit_update_record
;
2018-08-25 deposited with the CCDC.
2018-11-19 downloaded from the CCDC.
;
_cell_angle_alpha 90.00
_cell_angle_beta 95.121(3)
_cell_angle_gamma 90.00
_cell_formula_units_Z 4
_cell_length_a 11.7966(4)
_cell_length_b 9.3515(3)
_cell_length_c 21.2898(6)
_cell_measurement_reflns_used 19511
_cell_measurement_temperature 100(2)
_cell_measurement_theta_max 76.0380
_cell_measurement_theta_min 3.7430
_cell_volume 2339.23(13)
_computing_cell_refinement 'CrysAlisPro 1.171.38.43c (Rigaku OD, 2015)'
_computing_data_collection 'CrysAlisPro 1.171.38.43c (Rigaku OD, 2015)'
_computing_data_reduction 'CrysAlisPro 1.171.38.43c (Rigaku OD, 2015)'
_computing_molecular_graphics 'Bruker XP'
_computing_publication_material SHELXL-97
_computing_structure_refinement 'SHELXL-97 (Sheldrick, 1997)'
_computing_structure_solution 'SHELXS-97 (Sheldrick, 1990)'
_diffrn_ambient_temperature 100(2)
_diffrn_detector_area_resol_mean 10.3543
_diffrn_measured_fraction_theta_full 1.000
_diffrn_measured_fraction_theta_max 0.998
_diffrn_measurement_device_type 'Oxford Diffraction Xcalibur, Atlas, Nova'
_diffrn_measurement_method '\w scans'
_diffrn_radiation_monochromator mirror
_diffrn_radiation_type 'Cu K\a'
_diffrn_radiation_wavelength 1.54184
_diffrn_reflns_av_R_equivalents 0.0625
_diffrn_reflns_av_sigmaI/netI 0.0271
_diffrn_reflns_limit_h_max 14
_diffrn_reflns_limit_h_min -14
_diffrn_reflns_limit_k_max 11
_diffrn_reflns_limit_k_min -9
_diffrn_reflns_limit_l_max 26
_diffrn_reflns_limit_l_min -26
_diffrn_reflns_number 46244
_diffrn_reflns_theta_full 75.00
_diffrn_reflns_theta_max 76.10
_diffrn_reflns_theta_min 3.76
_diffrn_source 'micro-focus sealed X-ray tube'
_exptl_absorpt_coefficient_mu 6.352
_exptl_absorpt_correction_T_max 1.00000
_exptl_absorpt_correction_T_min 0.67977
_exptl_absorpt_correction_type multi-scan
_exptl_absorpt_process_details
; 
CrysAlisPro 1.171.38.43c (Rigaku Oxford Diffraction, 2015) 
Empirical absorption correction using spherical harmonics, 
 implemented in SCALE3 ABSPACK scaling algorithm. 
;
_exptl_crystal_colour green
_exptl_crystal_density_diffrn 1.208
_exptl_crystal_density_method 'not measured'
_exptl_crystal_description 'cut prism'
_exptl_crystal_F_000 916
_exptl_crystal_size_max 0.20
_exptl_crystal_size_mid 0.15
_exptl_crystal_size_min 0.10
_refine_diff_density_max 0.286
_refine_diff_density_min -0.384
_refine_diff_density_rms 0.052
_refine_ls_extinction_method none
_refine_ls_goodness_of_fit_ref 1.054
_refine_ls_hydrogen_treatment constr
_refine_ls_matrix_type full
_refine_ls_number_parameters 246
_refine_ls_number_reflns 4875
_refine_ls_number_restraints 0
_refine_ls_restrained_S_all 1.054
_refine_ls_R_factor_all 0.0351
_refine_ls_R_factor_gt 0.0329
_refine_ls_shift/su_max 0.001
_refine_ls_shift/su_mean 0.000
_refine_ls_structure_factor_coef Fsqd
_refine_ls_weighting_details 'calc w=1/[\s^2^(Fo^2^)+(0.0380P)^2^+1.0423P] where P=(Fo^2^+2Fc^2^)/3'
_refine_ls_weighting_scheme calc
_refine_ls_wR_factor_gt 0.0783
_refine_ls_wR_factor_ref 0.0798
_reflns_number_gt 4656
_reflns_number_total 4875
_reflns_threshold_expression >2sigma(I)
_cod_data_source_file c8cc08891h2.cif
_cod_data_source_block ae43fr
_cod_depositor_comments 'Adding full bibliography for 7122642--7122652.cif.'
_cod_original_sg_symbol_H-M 'P 21/c'
_cod_database_code 7122650

loop_
_symmetry_equiv_pos_as_xyz
'x, y, z'
'-x, y+1/2, -z+1/2'
'-x, -y, -z'
'x, -y-1/2, z-1/2'

loop_
_atom_site_label
_atom_site_type_symbol
_atom_site_fract_x
_atom_site_fract_y
_atom_site_fract_z
_atom_site_U_iso_or_equiv
_atom_site_adp_type
_atom_site_occupancy
_atom_site_symmetry_multiplicity
_atom_site_calc_flag
_atom_site_refinement_flags
Co Co 0.26391(2) 0.56067(3) 0.162748(11) 0.01608(8) Uani 1 1 d .
Si Si 0.16801(4) 0.32898(5) 0.05175(2) 0.01919(10) Uani 1 1 d .
O1 O 0.42203(10) 0.48482(13) 0.16615(5) 0.0207(2) Uani 1 1 d .
O2 O 0.29746(10) 0.70512(12) 0.09865(5) 0.0217(2) Uani 1 1 d .
N1 N 0.24169(11) 0.57269(14) 0.30704(6) 0.0159(3) Uani 1 1 d .
N2 N 0.16336(11) 0.75910(14) 0.26158(6) 0.0156(3) Uani 1 1 d .
C1 C 0.22769(13) 0.64166(16) 0.24990(7) 0.0157(3) Uani 1 1 d .
C2 C 0.18609(13) 0.64568(17) 0.35195(7) 0.0187(3) Uani 1 1 d .
H2 H 0.1832 0.6188 0.3948 0.022 Uiso 1 1 calc R
C3 C 0.13716(13) 0.76137(17) 0.32377(7) 0.0178(3) Uani 1 1 d .
H3 H 0.0930 0.8314 0.3428 0.021 Uiso 1 1 calc R
C4 C 0.31692(14) 0.44557(17) 0.32242(8) 0.0190(3) Uani 1 1 d .
C5 C 0.29637(16) 0.3911(2) 0.38814(8) 0.0265(4) Uani 1 1 d .
H5A H 0.3186 0.4651 0.4195 0.040 Uiso 1 1 calc R
H5B H 0.3419 0.3048 0.3976 0.040 Uiso 1 1 calc R
H5C H 0.2155 0.3686 0.3895 0.040 Uiso 1 1 calc R
C6 C 0.44067(14) 0.49311(19) 0.32183(8) 0.0248(4) Uani 1 1 d .
H6A H 0.4532 0.5306 0.2800 0.037 Uiso 1 1 calc R
H6B H 0.4911 0.4112 0.3315 0.037 Uiso 1 1 calc R
H6C H 0.4572 0.5680 0.3535 0.037 Uiso 1 1 calc R
C7 C 0.28886(15) 0.32502(17) 0.27524(8) 0.0222(3) Uani 1 1 d .
H7A H 0.2076 0.3023 0.2739 0.033 Uiso 1 1 calc R
H7B H 0.3336 0.2400 0.2882 0.033 Uiso 1 1 calc R
H7C H 0.3074 0.3553 0.2333 0.033 Uiso 1 1 calc R
C8 C 0.12955(13) 0.87538(17) 0.21507(7) 0.0187(3) Uani 1 1 d .
C9 C 0.05849(15) 0.98753(19) 0.24635(9) 0.0257(4) Uani 1 1 d .
H9A H -0.0105 0.9426 0.2597 0.039 Uiso 1 1 calc R
H9B H 0.0372 1.0641 0.2162 0.039 Uiso 1 1 calc R
H9C H 0.1032 1.0276 0.2832 0.039 Uiso 1 1 calc R
C10 C 0.23721(15) 0.94764(17) 0.19524(8) 0.0230(3) Uani 1 1 d .
H10A H 0.2793 0.9908 0.2322 0.034 Uiso 1 1 calc R
H10B H 0.2160 1.0221 0.1640 0.034 Uiso 1 1 calc R
H10C H 0.2852 0.8763 0.1768 0.034 Uiso 1 1 calc R
C11 C 0.05828(14) 0.81121(18) 0.15837(8) 0.0230(3) Uani 1 1 d .
H11A H 0.1050 0.7442 0.1364 0.035 Uiso 1 1 calc R
H11B H 0.0313 0.8879 0.1294 0.035 Uiso 1 1 calc R
H11C H -0.0071 0.7604 0.1729 0.035 Uiso 1 1 calc R
C12 C 0.14152(14) 0.42327(18) 0.12520(8) 0.0204(3) Uani 1 1 d .
H12A H 0.1289 0.3503 0.1575 0.024 Uiso 1 1 calc R
H12B H 0.0698 0.4778 0.1172 0.024 Uiso 1 1 calc R
C13 C 0.05760(17) 0.1877(2) 0.02935(9) 0.0311(4) Uani 1 1 d .
H13A H 0.0550 0.1194 0.0641 0.047 Uiso 1 1 calc R
H13B H 0.0776 0.1373 -0.0085 0.047 Uiso 1 1 calc R
H13C H -0.0171 0.2330 0.0208 0.047 Uiso 1 1 calc R
C14 C 0.30990(15) 0.2357(2) 0.05987(8) 0.0264(4) Uani 1 1 d .
H14A H 0.3710 0.3070 0.0607 0.040 Uiso 1 1 calc R
H14B H 0.3153 0.1712 0.0240 0.040 Uiso 1 1 calc R
H14C H 0.3173 0.1805 0.0991 0.040 Uiso 1 1 calc R
C15 C 0.16833(17) 0.4552(2) -0.01704(8) 0.0271(4) Uani 1 1 d .
H15A H 0.0940 0.5023 -0.0238 0.041 Uiso 1 1 calc R
H15B H 0.1833 0.4016 -0.0550 0.041 Uiso 1 1 calc R
H15C H 0.2278 0.5275 -0.0081 0.041 Uiso 1 1 calc R
C16 C 0.60092(15) 0.4243(2) 0.13219(9) 0.0286(4) Uani 1 1 d .
H16A H 0.5979 0.3552 0.1666 0.043 Uiso 1 1 calc R
H16B H 0.6661 0.4882 0.1414 0.043 Uiso 1 1 calc R
H16C H 0.6091 0.3731 0.0927 0.043 Uiso 1 1 calc R
C17 C 0.49250(14) 0.51100(18) 0.12585(8) 0.0202(3) Uani 1 1 d .
C18 C 0.47750(14) 0.61235(18) 0.07736(8) 0.0208(3) Uani 1 1 d .
H18 H 0.5349 0.6186 0.0489 0.025 Uiso 1 1 calc R
C19 C 0.38489(14) 0.70479(17) 0.06760(7) 0.0203(3) Uani 1 1 d .
C20 C 0.38514(17) 0.8181(2) 0.01704(8) 0.0287(4) Uani 1 1 d .
H20A H 0.3188 0.8050 -0.0135 0.043 Uiso 1 1 calc R
H20B H 0.4549 0.8099 -0.0045 0.043 Uiso 1 1 calc R
H20C H 0.3819 0.9130 0.0364 0.043 Uiso 1 1 calc R

loop_
_atom_site_aniso_label
_atom_site_aniso_U_11
_atom_site_aniso_U_22
_atom_site_aniso_U_33
_atom_site_aniso_U_23
_atom_site_aniso_U_13
_atom_site_aniso_U_12
Co 0.01750(13) 0.01759(14) 0.01356(13) -0.00088(9) 0.00364(9) 0.00069(10)
Si 0.0233(2) 0.0192(2) 0.0154(2) -0.00165(15) 0.00368(16) -0.00258(17)
O1 0.0202(5) 0.0241(6) 0.0183(5) 0.0013(4) 0.0048(4) 0.0031(5)
O2 0.0247(6) 0.0222(6) 0.0191(6) 0.0014(4) 0.0062(4) 0.0024(5)
N1 0.0182(6) 0.0162(6) 0.0132(6) 0.0000(5) 0.0017(5) 0.0010(5)
N2 0.0167(6) 0.0151(6) 0.0151(6) -0.0005(5) 0.0032(5) 0.0002(5)
C1 0.0165(7) 0.0150(7) 0.0156(7) 0.0007(6) 0.0009(5) -0.0002(6)
C2 0.0204(7) 0.0217(8) 0.0143(7) -0.0016(6) 0.0027(6) 0.0006(6)
C3 0.0188(7) 0.0195(7) 0.0156(7) -0.0025(6) 0.0041(6) 0.0012(6)
C4 0.0225(8) 0.0173(8) 0.0172(7) 0.0019(6) 0.0016(6) 0.0042(6)
C5 0.0353(10) 0.0252(9) 0.0192(8) 0.0055(7) 0.0041(7) 0.0083(7)
C6 0.0210(8) 0.0264(9) 0.0266(8) 0.0005(7) -0.0006(6) 0.0039(7)
C7 0.0289(8) 0.0157(8) 0.0221(8) 0.0005(6) 0.0027(6) 0.0023(6)
C8 0.0203(7) 0.0165(7) 0.0195(7) 0.0033(6) 0.0031(6) 0.0027(6)
C9 0.0292(9) 0.0207(8) 0.0281(9) 0.0032(7) 0.0070(7) 0.0078(7)
C10 0.0254(9) 0.0182(8) 0.0259(8) 0.0025(6) 0.0056(7) -0.0019(6)
C11 0.0227(8) 0.0237(8) 0.0220(8) 0.0048(6) -0.0012(6) 0.0017(7)
C12 0.0212(8) 0.0223(8) 0.0180(7) -0.0016(6) 0.0034(6) -0.0016(6)
C13 0.0353(10) 0.0296(10) 0.0285(9) -0.0055(7) 0.0037(7) -0.0098(8)
C14 0.0308(9) 0.0269(9) 0.0221(8) -0.0039(7) 0.0057(7) 0.0026(7)
C15 0.0343(10) 0.0280(9) 0.0193(8) 0.0012(7) 0.0042(7) -0.0019(7)
C16 0.0234(9) 0.0339(10) 0.0289(9) -0.0007(7) 0.0050(7) 0.0060(7)
C17 0.0191(7) 0.0213(8) 0.0203(8) -0.0064(6) 0.0030(6) -0.0015(6)
C18 0.0213(8) 0.0227(8) 0.0193(8) -0.0025(6) 0.0066(6) -0.0030(6)
C19 0.0269(8) 0.0192(7) 0.0153(7) -0.0028(6) 0.0040(6) -0.0041(6)
C20 0.0376(10) 0.0261(9) 0.0235(9) 0.0051(7) 0.0085(7) -0.0007(7)

loop_
_atom_type_symbol
_atom_type_description
_atom_type_scat_dispersion_real
_atom_type_scat_dispersion_imag
_atom_type_scat_source
C C 0.0181 0.0091 'International Tables Vol C Tables 4.2.6.8 and 6.1.1.4'
H H 0.0000 0.0000 'International Tables Vol C Tables 4.2.6.8 and 6.1.1.4'
N N 0.0311 0.0180 'International Tables Vol C Tables 4.2.6.8 and 6.1.1.4'
Co Co -2.3653 3.6143 'International Tables Vol C Tables 4.2.6.8 and 6.1.1.4'
Si Si 0.2541 0.3302 'International Tables Vol C Tables 4.2.6.8 and 6.1.1.4'
O O 0.0492 0.0322 'International Tables Vol C Tables 4.2.6.8 and 6.1.1.4'

loop_
_geom_angle_atom_site_label_1
_geom_angle_atom_site_label_2
_geom_angle_atom_site_label_3
_geom_angle
O2 Co O1 91.36(5)
O2 Co C12 109.67(6)
O1 Co C12 114.68(6)
O2 Co C1 115.73(5)
O1 Co C1 111.29(5)
C12 Co C1 112.55(6)
C12 Si C15 111.84(8)
C12 Si C14 111.10(8)
C15 Si C14 107.38(8)
C12 Si C13 112.54(8)
C15 Si C13 106.97(9)
C14 Si C13 106.69(9)
C17 O1 Co 125.04(11)
C19 O2 Co 125.14(11)
C1 N1 C2 110.66(13)
C1 N1 C4 125.91(13)
C2 N1 C4 123.10(13)
C1 N2 C3 111.10(13)
C1 N2 C8 125.44(13)
C3 N2 C8 123.39(13)
N2 C1 N1 103.90(13)
N2 C1 Co 127.88(11)
N1 C1 Co 126.87(11)
C3 C2 N1 107.43(14)
C2 C3 N2 106.91(13)
N1 C4 C7 110.61(13)
N1 C4 C6 108.33(13)
C7 C4 C6 111.15(14)
N1 C4 C5 108.92(13)
C7 C4 C5 108.28(14)
C6 C4 C5 109.52(14)
N2 C8 C11 109.35(13)
N2 C8 C10 108.89(13)
C11 C8 C10 111.49(13)
N2 C8 C9 109.44(13)
C11 C8 C9 109.15(14)
C10 C8 C9 108.51(14)
Si C12 Co 117.71(8)
O1 C17 C18 125.50(15)
O1 C17 C16 115.85(15)
C18 C17 C16 118.64(15)
C19 C18 C17 125.11(15)
O2 C19 C18 125.74(15)
O2 C19 C20 114.91(15)
C18 C19 C20 119.34(15)

loop_
_geom_bond_atom_site_label_1
_geom_bond_atom_site_label_2
_geom_bond_distance
Co O2 1.9849(12)
Co O1 1.9909(11)
Co C12 2.0417(16)
Co C1 2.0833(15)
Si C12 1.8460(16)
Si C15 1.8813(18)
Si C14 1.8815(18)
Si C13 1.8863(18)
O1 C17 1.271(2)
O2 C19 1.274(2)
N1 C1 1.3739(19)
N1 C2 1.386(2)
N1 C4 1.502(2)
N2 C1 1.370(2)
N2 C3 1.3862(19)
N2 C8 1.5005(19)
C2 C3 1.342(2)
C4 C7 1.526(2)
C4 C6 1.527(2)
C4 C5 1.529(2)
C8 C11 1.531(2)
C8 C10 1.531(2)
C8 C9 1.532(2)
C16 C17 1.510(2)
C17 C18 1.401(2)
C18 C19 1.394(2)
C19 C20 1.511(2)

loop_
_geom_torsion_atom_site_label_1
_geom_torsion_atom_site_label_2
_geom_torsion_atom_site_label_3
_geom_torsion_atom_site_label_4
_geom_torsion
O2 Co O1 C17 -14.73(13)
C12 Co O1 C17 97.69(13)
C1 Co O1 C17 -133.11(13)
O1 Co O2 C19 13.47(13)
C12 Co O2 C19 -103.41(13)
C1 Co O2 C19 127.97(13)
C3 N2 C1 N1 -0.82(17)
C8 N2 C1 N1 176.25(13)
C3 N2 C1 Co 166.49(11)
C8 N2 C1 Co -16.4(2)
C2 N1 C1 N2 0.69(17)
C4 N1 C1 N2 -172.73(14)
C2 N1 C1 Co -166.79(11)
C4 N1 C1 Co 19.8(2)
O2 Co C1 N2 40.64(15)
O1 Co C1 N2 143.12(13)
C12 Co C1 N2 -86.56(14)
O2 Co C1 N1 -154.82(12)
O1 Co C1 N1 -52.33(14)
C12 Co C1 N1 77.98(14)
C1 N1 C2 C3 -0.32(18)
C4 N1 C2 C3 173.32(14)
N1 C2 C3 N2 -0.20(18)
C1 N2 C3 C2 0.66(18)
C8 N2 C3 C2 -176.49(14)
C1 N1 C4 C7 -54.1(2)
C2 N1 C4 C7 133.23(15)
C1 N1 C4 C6 67.93(19)
C2 N1 C4 C6 -104.72(17)
C1 N1 C4 C5 -173.01(15)
C2 N1 C4 C5 14.3(2)
C1 N2 C8 C11 60.77(19)
C3 N2 C8 C11 -122.50(15)
C1 N2 C8 C10 -61.27(19)
C3 N2 C8 C10 115.46(16)
C1 N2 C8 C9 -179.72(14)
C3 N2 C8 C9 -3.0(2)
C15 Si C12 Co -67.57(11)
C14 Si C12 Co 52.40(11)
C13 Si C12 Co 171.97(9)
O2 Co C12 Si 55.43(10)
O1 Co C12 Si -45.64(11)
C1 Co C12 Si -174.21(8)
Co O1 C17 C18 9.4(2)
Co O1 C17 C16 -170.84(11)
O1 C17 C18 C19 3.0(3)
C16 C17 C18 C19 -176.67(16)
Co O2 C19 C18 -6.8(2)
Co O2 C19 C20 174.27(11)
C17 C18 C19 O2 -4.5(3)
C17 C18 C19 C20 174.34(16)
